data_7055609
loop_
_publ_author_name
'Smith, Jermaine A.'
'Singh-Wilmot, Marvadeen A.'
'Carter, Korey P.'
'Cahill, Christopher L.'
'Lough, Alan J.'
'Knee, Christopher S.'

_publ_section_title
;
 Eight rare earth metal organic frameworks and coordination polymers from
 2-nitroterephthlate: syntheses, structures, solid-state luminescence and
 an unprecedented topology
;
_journal_issue 9
_journal_name_full 'New J. Chem.'
_journal_page_first 7338
_journal_paper_doi 10.1039/C6NJ00822D
_journal_volume 40
_journal_year 2016
_chemical_formula_moiety 'C24 H20 La2 N3 O24'
_chemical_formula_sum 'C24 H20 La2 N3 O24'
_chemical_formula_weight 1012.25
_space_group_crystal_system triclinic
_space_group_IT_number 2
_space_group_name_Hall '-P 1'
_space_group_name_H-M_alt 'P -1'
_symmetry_space_group_name_Hall '-P 1'
_symmetry_space_group_name_H-M 'P -1'
_atom_sites_solution_hydrogens mixed
_audit_creation_method SHELXL-2014/7
_audit_update_record
;
2015-11-09 deposited with the CCDC.
2016-06-08 downloaded from the CCDC.
;
_cell_angle_alpha 105.245(2)
_cell_angle_beta 105.311(2)
_cell_angle_gamma 93.668(2)
_cell_formula_units_Z 1
_cell_length_a 8.3712(5)
_cell_length_b 9.8819(6)
_cell_length_c 10.2680(6)
_cell_measurement_reflns_used 9984
_cell_measurement_temperature 147(2)
_cell_measurement_theta_max 27.48
_cell_measurement_theta_min 2.55
_cell_volume 782.26(8)
_computing_cell_refinement APEX2
_computing_data_collection 'APEX2 (Bruker, 2007)'
_computing_data_reduction 'SAINT (Bruker, 2007)'
_computing_molecular_graphics 'PLATON (Spek, 2009)'
_computing_publication_material 'SHELXTL (Sheldrick, 2008)'
_computing_structure_refinement 'SHELXL-2014/7 (Sheldrick, 2014)'
_computing_structure_solution 'SHELXT (Sheldrick, 2008)'
_diffrn_ambient_temperature 147(2)
_diffrn_measured_fraction_theta_full 0.999
_diffrn_measured_fraction_theta_max 0.997
_diffrn_measurement_device_type 'Bruker Kappa APEX-DUO CCD'
_diffrn_measurement_method '\f and \w scans'
_diffrn_radiation_type MoK\a
_diffrn_radiation_wavelength 0.71073
_diffrn_reflns_av_R_equivalents 0.0332
_diffrn_reflns_av_unetI/netI 0.0218
_diffrn_reflns_Laue_measured_fraction_full 0.999
_diffrn_reflns_Laue_measured_fraction_max 0.997
_diffrn_reflns_limit_h_max 10
_diffrn_reflns_limit_h_min -10
_diffrn_reflns_limit_k_max 12
_diffrn_reflns_limit_k_min -12
_diffrn_reflns_limit_l_max 13
_diffrn_reflns_limit_l_min -13
_diffrn_reflns_number 24707
_diffrn_reflns_point_group_measured_fraction_full 0.999
_diffrn_reflns_point_group_measured_fraction_max 0.997
_diffrn_reflns_theta_full 25.242
_diffrn_reflns_theta_max 27.498
_diffrn_reflns_theta_min 2.149
_diffrn_source 'sealed tube with Bruker Triumph monochromator'
_exptl_absorpt_coefficient_mu 2.803
_exptl_absorpt_correction_T_max 0.7456
_exptl_absorpt_correction_T_min 0.5928
_exptl_absorpt_correction_type multi-scan
_exptl_absorpt_process_details 'SADABS (Sheldrick, 1996)'
_exptl_crystal_colour colourless
_exptl_crystal_density_diffrn 2.149
_exptl_crystal_description plate
_exptl_crystal_F_000 491
_exptl_crystal_size_max 0.330
_exptl_crystal_size_mid 0.160
_exptl_crystal_size_min 0.035
_refine_diff_density_max 0.579
_refine_diff_density_min -0.491
_refine_diff_density_rms 0.091
_refine_ls_extinction_method none
_refine_ls_goodness_of_fit_ref 1.141
_refine_ls_hydrogen_treatment constr
_refine_ls_matrix_type full
_refine_ls_number_parameters 259
_refine_ls_number_reflns 3588
_refine_ls_number_restraints 0
_refine_ls_restrained_S_all 1.141
_refine_ls_R_factor_all 0.0206
_refine_ls_R_factor_gt 0.0183
_refine_ls_shift/su_max 0.002
_refine_ls_shift/su_mean 0.000
_refine_ls_structure_factor_coef Fsqd
_refine_ls_weighting_details 'w=1/[\s^2^(Fo^2^)+(0.0092P)^2^+1.3134P] where P=(Fo^2^+2Fc^2^)/3'
_refine_ls_weighting_scheme calc
_refine_ls_wR_factor_gt 0.0414
_refine_ls_wR_factor_ref 0.0421
_reflns_Friedel_coverage 0.000
_reflns_number_gt 3396
_reflns_number_total 3588
_reflns_threshold_expression 'I > 2\s(I)'
_cod_data_source_file c6nj00822d2.cif
_cod_data_source_block d1534
_cod_depositor_comments 'Adding full bibliography for 7055606--7055611.cif.'
_cod_database_code 7055609
_shelx_shelxl_version_number 2014/7
_shelx_space_group_comment
; 
The symmetry employed for this shelxl refinement is uniquely defined 
by the following loop, which should always be used as a source of 
symmetry information in preference to the above space-group names. 
They are only intended as comments. 
;
_shelx_estimated_absorpt_t_min 0.458
_shelx_estimated_absorpt_t_max 0.908

loop_
_space_group_symop_operation_xyz
'x, y, z'
'-x, -y, -z'

loop_
_atom_site_label
_atom_site_type_symbol
_atom_site_fract_x
_atom_site_fract_y
_atom_site_fract_z
_atom_site_U_iso_or_equiv
_atom_site_adp_type
_atom_site_occupancy
_atom_site_site_symmetry_order
_atom_site_calc_flag
_atom_site_refinement_flags_posn
_atom_site_refinement_flags_adp
_atom_site_refinement_flags_occupancy
_atom_site_disorder_assembly
_atom_site_disorder_group
La1 La 1.01132(2) 0.23145(2) 1.02238(2) 0.00784(4) Uani 1 1 d . . . . .
O1 O 0.8828(2) 0.30594(19) 0.81087(18) 0.0175(4) Uani 1 1 d . . . . .
O2 O 0.8305(2) 0.52992(18) 0.86017(19) 0.0175(4) Uani 1 1 d . . . . .
O3 O 0.2974(2) 0.19454(18) 0.14895(17) 0.0124(3) Uani 1 1 d . . . . .
O4 O 0.5144(2) 0.2867(2) 0.09724(18) 0.0193(4) Uani 1 1 d . . . . .
O5 O 0.2895(2) 0.3192(2) 0.6379(2) 0.0266(5) Uani 1 1 d . . . . .
O6 O 0.5226(3) 0.3380(3) 0.7996(2) 0.0356(6) Uani 1 1 d . . . . .
O7 O 1.0049(2) 0.00883(17) 1.14038(17) 0.0136(3) Uani 1 1 d . . . . .
O8 O 0.9848(2) 0.22199(18) 1.26568(19) 0.0182(4) Uani 1 1 d . . . . .
O9 O 0.6659(5) 0.0361(4) 1.2143(4) 0.0223(8) Uani 0.5 1 d . . P A 1
O10 O 0.5586(5) 0.0104(5) 1.3796(5) 0.0322(10) Uani 0.5 1 d . . P A 1
N2 N 0.6794(5) 0.0238(5) 1.3328(5) 0.0181(9) Uani 0.5 1 d . . P A 1
O11 O 0.7132(2) 0.1025(2) 0.9492(2) 0.0207(4) Uani 1 1 d . . . . .
H1O H 0.6909 0.0158 0.9048 0.075(15) Uiso 1 1 d R . . . .
H2O H 0.6304 0.1352 0.9709 0.058(13) Uiso 1 1 d R . . . .
O12 O 1.2212(2) 0.2711(2) 0.8899(2) 0.0235(4) Uani 1 1 d . . . . .
H3O H 1.2165 0.2936 0.8158 0.045(11) Uiso 1 1 d R . . . .
H4O H 1.3194 0.2655 0.9340 0.047(11) Uiso 1 1 d R . . . .
O13 O 0.8139(2) 0.40819(18) 1.09451(18) 0.0149(4) Uani 1 1 d . . . . .
H5O H 0.7254 0.3753 1.1062 0.040(10) Uiso 1 1 d R . . . .
H6O H 0.7996 0.4705 1.0522 0.038(10) Uiso 1 1 d R . . . .
N1 N 0.4441(3) 0.3325(2) 0.6791(2) 0.0186(5) Uani 1 1 d . . . . .
C1 C 0.8145(3) 0.4068(2) 0.7785(2) 0.0107(5) Uani 1 1 d . . . . .
C2 C 0.7116(3) 0.3784(2) 0.6275(2) 0.0114(5) Uani 1 1 d . . . . .
C3 C 0.5380(3) 0.3411(3) 0.5789(3) 0.0142(5) Uani 1 1 d . . . . .
C4 C 0.4488(3) 0.3075(3) 0.4368(3) 0.0147(5) Uani 1 1 d . . . . .
H4A H 0.3309 0.2804 0.4068 0.018 Uiso 1 1 calc R U . . .
C5 C 0.5351(3) 0.3140(2) 0.3392(2) 0.0113(5) Uani 1 1 d . . . . .
C6 C 0.7077(3) 0.3588(3) 0.3872(3) 0.0154(5) Uani 1 1 d . . . . .
H6A H 0.7665 0.3685 0.3219 0.018 Uiso 1 1 calc R U . . .
C7 C 0.7943(3) 0.3892(3) 0.5295(3) 0.0164(5) Uani 1 1 d . . . . .
H7A H 0.9120 0.4177 0.5600 0.020 Uiso 1 1 calc R U . . .
C8 C 0.4438(3) 0.2632(2) 0.1838(3) 0.0115(5) Uani 1 1 d . . . . .
C9 C 0.9901(3) 0.0931(3) 1.2522(2) 0.0117(5) Uani 1 1 d . . . . .
C10 C 0.9904(3) 0.0394(2) 1.3764(3) 0.0133(5) Uani 1 1 d . . . . .
C11 C 0.8509(3) 0.0268(3) 1.4236(3) 0.0177(5) Uani 0.5 1 d . . P A 1
C12 C 1.1411(3) 0.0108(3) 1.4535(3) 0.0169(5) Uani 0.5 1 d . . P A 1
H12 H 1.2380 0.0168 1.4225 0.020 Uiso 0.5 1 calc R U P A 1
C12A C 0.8509(3) 0.0268(3) 1.4236(3) 0.0177(5) Uani 0.5 1 d . . P A 2
H12A H 0.7469 0.0442 1.3706 0.021 Uiso 0.5 1 calc R U P A 2
C11A C 1.1411(3) 0.0108(3) 1.4535(3) 0.0169(5) Uani 0.5 1 d . . P A 2

loop_
_atom_site_aniso_label
_atom_site_aniso_U_11
_atom_site_aniso_U_22
_atom_site_aniso_U_33
_atom_site_aniso_U_23
_atom_site_aniso_U_13
_atom_site_aniso_U_12
La1 0.00853(7) 0.00840(7) 0.00672(7) 0.00307(5) 0.00180(5) 0.00028(4)
O1 0.0241(10) 0.0189(9) 0.0117(9) 0.0075(7) 0.0044(7) 0.0096(8)
O2 0.0197(9) 0.0124(9) 0.0151(9) 0.0002(7) 0.0011(7) -0.0023(7)
O3 0.0104(8) 0.0152(8) 0.0109(8) 0.0050(7) 0.0012(7) -0.0002(6)
O4 0.0132(9) 0.0328(11) 0.0120(9) 0.0089(8) 0.0029(7) -0.0021(8)
O5 0.0154(10) 0.0442(13) 0.0215(10) 0.0113(9) 0.0070(8) -0.0004(9)
O6 0.0212(11) 0.0706(17) 0.0144(10) 0.0163(11) 0.0026(8) -0.0049(11)
O7 0.0192(9) 0.0135(8) 0.0093(8) 0.0041(7) 0.0058(7) 0.0025(7)
O8 0.0316(11) 0.0135(9) 0.0153(9) 0.0067(7) 0.0131(8) 0.0066(8)
O9 0.022(2) 0.028(2) 0.0169(19) 0.0080(16) 0.0040(16) 0.0045(16)
O10 0.020(2) 0.046(3) 0.044(3) 0.028(2) 0.0153(19) 0.0081(19)
N2 0.018(2) 0.016(2) 0.023(2) 0.0095(18) 0.0056(19) 0.0038(17)
O11 0.0124(9) 0.0150(9) 0.0318(11) 0.0034(8) 0.0057(8) -0.0003(7)
O12 0.0109(9) 0.0489(13) 0.0154(9) 0.0176(9) 0.0038(7) 0.0022(8)
O13 0.0152(9) 0.0150(9) 0.0186(9) 0.0081(7) 0.0083(7) 0.0032(7)
N1 0.0164(11) 0.0232(12) 0.0144(11) 0.0046(9) 0.0037(9) -0.0020(9)
C1 0.0068(10) 0.0139(11) 0.0124(11) 0.0062(9) 0.0029(9) -0.0016(9)
C2 0.0126(11) 0.0087(11) 0.0119(12) 0.0037(9) 0.0012(9) 0.0018(9)
C3 0.0153(12) 0.0158(12) 0.0139(12) 0.0063(10) 0.0065(10) 0.0020(9)
C4 0.0114(11) 0.0166(12) 0.0149(12) 0.0048(10) 0.0023(10) 0.0004(9)
C5 0.0118(11) 0.0105(11) 0.0108(11) 0.0027(9) 0.0022(9) 0.0028(9)
C6 0.0162(12) 0.0194(13) 0.0136(12) 0.0077(10) 0.0062(10) 0.0040(10)
C7 0.0126(12) 0.0206(13) 0.0161(13) 0.0070(10) 0.0028(10) 0.0014(10)
C8 0.0101(11) 0.0126(11) 0.0124(12) 0.0047(9) 0.0029(9) 0.0033(9)
C9 0.0119(11) 0.0151(12) 0.0085(11) 0.0039(9) 0.0034(9) 0.0018(9)
C10 0.0217(13) 0.0096(11) 0.0094(11) 0.0033(9) 0.0052(10) 0.0022(9)
C11 0.0176(13) 0.0232(14) 0.0150(12) 0.0093(11) 0.0049(10) 0.0065(10)
C12 0.0204(13) 0.0189(13) 0.0140(12) 0.0065(10) 0.0070(10) 0.0048(10)
C12A 0.0176(13) 0.0232(14) 0.0150(12) 0.0093(11) 0.0049(10) 0.0065(10)
C11A 0.0204(13) 0.0189(13) 0.0140(12) 0.0065(10) 0.0070(10) 0.0048(10)

loop_
_atom_type_symbol
_atom_type_description
_atom_type_scat_dispersion_real
_atom_type_scat_dispersion_imag
_atom_type_scat_source
C C 0.0033 0.0016 'International Tables Vol C Tables 4.2.6.8 and 6.1.1.4'
H H 0.0000 0.0000 'International Tables Vol C Tables 4.2.6.8 and 6.1.1.4'
N N 0.0061 0.0033 'International Tables Vol C Tables 4.2.6.8 and 6.1.1.4'
O O 0.0106 0.0060 'International Tables Vol C Tables 4.2.6.8 and 6.1.1.4'
La La -0.2871 2.4523 'International Tables Vol C Tables 4.2.6.8 and 6.1.1.4'

loop_
_geom_angle_atom_site_label_1
_geom_angle_atom_site_label_2
_geom_angle_atom_site_label_3
_geom_angle
_geom_angle_site_symmetry_1
_geom_angle_site_symmetry_3
O2 La1 O1 89.93(6) 2_767 .
O2 La1 O7 147.47(6) 2_767 2_757
O1 La1 O7 87.34(6) . 2_757
O2 La1 O3 74.53(6) 2_767 1_656
O1 La1 O3 136.85(6) . 1_656
O7 La1 O3 85.55(6) 2_757 1_656
O2 La1 O11 140.03(6) 2_767 .
O1 La1 O11 79.23(6) . .
O7 La1 O11 70.98(6) 2_757 .
O3 La1 O11 136.73(6) 1_656 .
O2 La1 O12 71.95(6) 2_767 .
O1 La1 O12 67.68(6) . .
O7 La1 O12 77.08(6) 2_757 .
O3 La1 O12 69.24(6) 1_656 .
O11 La1 O12 134.58(6) . .
O2 La1 O13 69.90(6) 2_767 .
O1 La1 O13 73.92(6) . .
O7 La1 O13 139.23(6) 2_757 .
O3 La1 O13 132.45(6) 1_656 .
O11 La1 O13 70.13(6) . .
O12 La1 O13 124.82(6) . .
O2 La1 O8 88.04(6) 2_767 .
O1 La1 O8 144.30(6) . .
O7 La1 O8 112.29(5) 2_757 .
O3 La1 O8 76.39(6) 1_656 .
O11 La1 O8 79.68(6) . .
O12 La1 O8 143.64(6) . .
O13 La1 O8 71.94(5) . .
O2 La1 O7 126.52(5) 2_767 .
O1 La1 O7 143.34(6) . .
O7 La1 O7 64.44(6) 2_757 .
O3 La1 O7 67.15(5) 1_656 .
O11 La1 O7 69.97(6) . .
O12 La1 O7 122.75(6) . .
O13 La1 O7 111.85(5) . .
O8 La1 O7 48.28(5) . .
O2 La1 C9 107.57(6) 2_767 .
O1 La1 C9 152.19(6) . .
O7 La1 C9 88.76(6) 2_757 .
O3 La1 C9 70.10(6) 1_656 .
O11 La1 C9 73.48(6) . .
O12 La1 C9 137.72(6) . .
O13 La1 C9 91.62(6) . .
O8 La1 C9 23.74(6) . .
O7 La1 C9 24.54(6) . .
C1 O1 La1 139.89(16) . .
C1 O2 La1 150.57(16) . 2_767
C8 O3 La1 134.36(15) . 1_454
C9 O7 La1 153.16(15) . 2_757
C9 O7 La1 90.10(14) . .
La1 O7 La1 115.56(6) 2_757 .
C9 O8 La1 99.65(14) . .
O9 N2 O10 123.7(5) . .
O9 N2 C11 117.2(4) . .
O10 N2 C11 119.2(4) . .
La1 O11 H1O 120.5 . .
La1 O11 H2O 127.1 . .
H1O O11 H2O 112.2 . .
La1 O12 H3O 135.3 . .
La1 O12 H4O 112.2 . .
H3O O12 H4O 112.3 . .
La1 O13 H5O 117.4 . .
La1 O13 H6O 115.8 . .
H5O O13 H6O 112.9 . .
O6 N1 O5 123.1(2) . .
O6 N1 C3 118.3(2) . .
O5 N1 C3 118.7(2) . .
O1 C1 O2 125.5(2) . .
O1 C1 C2 116.6(2) . .
O2 C1 C2 117.8(2) . .
C7 C2 C3 117.6(2) . .
C7 C2 C1 118.0(2) . .
C3 C2 C1 124.4(2) . .
C4 C3 C2 122.5(2) . .
C4 C3 N1 117.7(2) . .
C2 C3 N1 119.7(2) . .
C3 C4 C5 119.0(2) . .
C3 C4 H4A 120.5 . .
C5 C4 H4A 120.5 . .
C4 C5 C6 119.2(2) . .
C4 C5 C8 119.7(2) . .
C6 C5 C8 121.0(2) . .
C7 C6 C5 120.6(2) . .
C7 C6 H6A 119.7 . .
C5 C6 H6A 119.7 . .
C2 C7 C6 121.0(2) . .
C2 C7 H7A 119.5 . .
C6 C7 H7A 119.5 . .
O4 C8 O3 123.9(2) . .
O4 C8 C5 119.6(2) . .
O3 C8 C5 116.4(2) . .
O8 C9 O7 122.0(2) . .
O8 C9 C10 118.4(2) . .
O7 C9 C10 119.5(2) . .
O8 C9 La1 56.61(12) . .
O7 C9 La1 65.36(12) . .
C10 C9 La1 173.90(16) . .
C12A C10 C11A 118.4(2) . .
C11 C10 C12 118.4(2) . .
C12A C10 C9 123.3(2) . .
C11 C10 C9 123.3(2) . .
C11A C10 C9 118.1(2) . .
C12 C10 C9 118.1(2) . .
C10 C11 C12 121.9(2) . 2_758
C10 C11 N2 121.7(3) . .
C12 C11 N2 115.2(3) 2_758 .
C10 C12 C11 119.6(2) . 2_758
C10 C12 H12 120.2 . .
C11 C12 H12 120.2 2_758 .
C10 C12A C11A 121.9(2) . 2_758
C10 C12A H12A 119.0 . .
C11A C12A H12A 119.0 2_758 .
C10 C11A C12A 119.6(2) . 2_758

loop_
_geom_bond_atom_site_label_1
_geom_bond_atom_site_label_2
_geom_bond_distance
_geom_bond_site_symmetry_2
La1 O2 2.4557(17) 2_767
La1 O1 2.4746(17) .
La1 O7 2.4902(17) 2_757
La1 O3 2.5047(16) 1_656
La1 O11 2.5529(18) .
La1 O12 2.5579(18) .
La1 O13 2.5817(17) .
La1 O8 2.5907(17) .
La1 O7 2.7806(16) .
La1 C9 3.059(2) .
O1 C1 1.256(3) .
O2 C1 1.259(3) .
O2 La1 2.4557(17) 2_767
O3 C8 1.275(3) .
O3 La1 2.5047(16) 1_454
O4 C8 1.250(3) .
O5 N1 1.237(3) .
O6 N1 1.224(3) .
O7 C9 1.270(3) .
O7 La1 2.4902(17) 2_757
O8 C9 1.249(3) .
O9 N2 1.231(6) .
O10 N2 1.242(6) .
N2 C11 1.485(5) .
O11 H1O 0.8400 .
O11 H2O 0.8399 .
O12 H3O 0.8400 .
O12 H4O 0.8400 .
O13 H5O 0.8400 .
O13 H6O 0.8400 .
N1 C3 1.466(3) .
C1 C2 1.504(3) .
C2 C7 1.384(3) .
C2 C3 1.396(3) .
C3 C4 1.390(3) .
C4 C5 1.393(3) .
C4 H4A 0.9500 .
C5 C6 1.398(3) .
C5 C8 1.506(3) .
C6 C7 1.390(3) .
C6 H6A 0.9500 .
C7 H7A 0.9500 .
C9 C10 1.503(3) .
C10 C12A 1.389(4) .
C10 C11 1.389(4) .
C10 C11A 1.391(4) .
C10 C12 1.391(4) .
C11 C12 1.393(3) 2_758
C12 C11 1.393(3) 2_758
C12 H12 0.9500 .
C12A C11A 1.393(3) 2_758
C12A H12A 0.9500 .
C11A C12A 1.393(3) 2_758

loop_
_geom_hbond_atom_site_label_D
_geom_hbond_atom_site_label_H
_geom_hbond_atom_site_label_A
_geom_hbond_distance_DH
_geom_hbond_distance_HA
_geom_hbond_distance_DA
_geom_hbond_angle_DHA
_geom_hbond_site_symmetry_A
O11 H1O O3 0.84 2.02 2.829(3) 161.0 2_656
O11 H2O O4 0.84 2.17 2.943(3) 153.4 1_556
O12 H3O O5 0.84 2.14 2.940(3) 158.8 1_655
O12 H4O O4 0.84 1.96 2.756(3) 157.7 1_656
O13 H5O O4 0.84 1.89 2.720(2) 169.7 1_556
O13 H6O O2 0.84 2.27 2.989(2) 143.6 .
O13 H6O O12 0.84 2.49 3.168(3) 138.0 2_767

loop_
_geom_torsion_atom_site_label_1
_geom_torsion_atom_site_label_2
_geom_torsion_atom_site_label_3
_geom_torsion_atom_site_label_4
_geom_torsion
_geom_torsion_site_symmetry_1
_geom_torsion_site_symmetry_4
La1 O1 C1 O2 20.7(4) . .
La1 O1 C1 C2 -162.23(17) . .
La1 O2 C1 O1 81.7(4) 2_767 .
La1 O2 C1 C2 -95.4(3) 2_767 .
O1 C1 C2 C7 -82.5(3) . .
O2 C1 C2 C7 94.8(3) . .
O1 C1 C2 C3 97.1(3) . .
O2 C1 C2 C3 -85.6(3) . .
C7 C2 C3 C4 3.6(4) . .
C1 C2 C3 C4 -176.0(2) . .
C7 C2 C3 N1 -178.2(2) . .
C1 C2 C3 N1 2.3(4) . .
O6 N1 C3 C4 167.8(2) . .
O5 N1 C3 C4 -11.8(3) . .
O6 N1 C3 C2 -10.6(4) . .
O5 N1 C3 C2 169.8(2) . .
C2 C3 C4 C5 -1.4(4) . .
N1 C3 C4 C5 -179.7(2) . .
C3 C4 C5 C6 -2.2(4) . .
C3 C4 C5 C8 173.5(2) . .
C4 C5 C6 C7 3.5(4) . .
C8 C5 C6 C7 -172.2(2) . .
C3 C2 C7 C6 -2.2(4) . .
C1 C2 C7 C6 177.4(2) . .
C5 C6 C7 C2 -1.2(4) . .
La1 O3 C8 O4 -62.0(3) 1_454 .
La1 O3 C8 C5 119.7(2) 1_454 .
C4 C5 C8 O4 170.2(2) . .
C6 C5 C8 O4 -14.2(3) . .
C4 C5 C8 O3 -11.4(3) . .
C6 C5 C8 O3 164.2(2) . .
La1 O8 C9 O7 0.0(3) . .
La1 O8 C9 C10 175.85(18) . .
La1 O7 C9 O8 -163.6(2) 2_757 .
La1 O7 C9 O8 0.0(2) . .
La1 O7 C9 C10 20.6(5) 2_757 .
La1 O7 C9 C10 -175.8(2) . .
La1 O7 C9 La1 -163.6(4) 2_757 .
O8 C9 C10 C12A 71.8(3) . .
O7 C9 C10 C12A -112.2(3) . .
O8 C9 C10 C11 71.8(3) . .
O7 C9 C10 C11 -112.2(3) . .
O8 C9 C10 C11A -103.4(3) . .
O7 C9 C10 C11A 72.6(3) . .
O8 C9 C10 C12 -103.4(3) . .
O7 C9 C10 C12 72.6(3) . .
C12 C10 C11 C12 1.3(4) . 2_758
C9 C10 C11 C12 -174.0(2) . 2_758
C12 C10 C11 N2 -166.2(3) . .
C9 C10 C11 N2 18.6(4) . .
O9 N2 C11 C10 -1.6(6) . .
O10 N2 C11 C10 179.1(4) . .
O9 N2 C11 C12 -169.8(4) . 2_758
O10 N2 C11 C12 10.8(5) . 2_758
C11 C10 C12 C11 -1.2(4) . 2_758
C9 C10 C12 C11 174.2(2) . 2_758
C11A C10 C12A C11A 1.3(4) . 2_758
C9 C10 C12A C11A -174.0(2) . 2_758
C12A C10 C11A C12A -1.2(4) . 2_758
C9 C10 C11A C12A 174.2(2) . 2_758
